data_4103622
loop_
_publ_author_name
'Daniel P. Harrison'
'Michal Sabat'
'William H. Myers'
'W. Dean Harman'

_publ_section_title
;
 Polarization of the Pyridine Ring: Highly Functionalized Piperidines from
 Tungsten-Pyridine Complex
;
_journal_name_full 'Journal of the American Chemical Society'
_journal_page_first 17282
_journal_page_last 17295
_journal_paper_doi 10.1021/ja107536w
_journal_volume 132
_journal_year 2010
_chemical_formula_sum 'C20 H29 B F3 N8 O5 P S W'
_chemical_formula_weight 776.20
_chemical_name_systematic
; 
 ? 
;
_space_group_IT_number 2
_symmetry_cell_setting triclinic
_symmetry_space_group_name_Hall '-P 1'
_symmetry_space_group_name_H-M 'P -1'
_atom_sites_solution_hydrogens geom
_atom_sites_solution_primary direct
_atom_sites_solution_secondary difmap
_audit_creation_method SHELXL-97
_cell_angle_alpha 89.986(2)
_cell_angle_beta 84.365(2)
_cell_angle_gamma 68.2840(10)
_cell_formula_units_Z 2
_cell_length_a 11.2007(9)
_cell_length_b 11.5746(9)
_cell_length_c 14.1492(12)
_cell_measurement_reflns_used 6721
_cell_measurement_temperature 273(2)
_cell_measurement_theta_max 30.367
_cell_measurement_theta_min 2.786
_cell_volume 1694.6(2)
_computing_cell_refinement 'Bruker SMART'
_computing_data_collection 'Bruker SMART'
_computing_data_reduction 'Bruker SAINT'
_computing_molecular_graphics 'Bruker SHELXTL'
_computing_publication_material 'Bruker SHELXTL'
_computing_structure_refinement 'SHELXL-97 (Sheldrick, 1997)'
_computing_structure_solution 'SHELXS-97 (Sheldrick, 1990)'
_diffrn_ambient_temperature 273(2)
_diffrn_measured_fraction_theta_full 0.969
_diffrn_measured_fraction_theta_max 0.969
_diffrn_measurement_device_type 'Bruker SMART Apex CCD area detector'
_diffrn_measurement_method 'phi and omega scans'
_diffrn_radiation_monochromator graphite
_diffrn_radiation_source 'fine-focus sealed tube'
_diffrn_radiation_type MoK\a
_diffrn_radiation_wavelength 0.71073
_diffrn_reflns_av_R_equivalents 0.0281
_diffrn_reflns_av_sigmaI/netI 0.0445
_diffrn_reflns_limit_h_max 16
_diffrn_reflns_limit_h_min -16
_diffrn_reflns_limit_k_max 17
_diffrn_reflns_limit_k_min -17
_diffrn_reflns_limit_l_max 21
_diffrn_reflns_limit_l_min -21
_diffrn_reflns_number 22851
_diffrn_reflns_theta_full 32.51
_diffrn_reflns_theta_max 32.51
_diffrn_reflns_theta_min 2.32
_exptl_absorpt_coefficient_mu 3.572
_exptl_absorpt_correction_T_max 0.7861
_exptl_absorpt_correction_T_min 0.5852
_exptl_absorpt_correction_type empirical
_exptl_absorpt_process_details 'Bruker SADABS'
_exptl_crystal_colour orange
_exptl_crystal_density_diffrn 1.521
_exptl_crystal_density_meas ?
_exptl_crystal_density_method 'not measured'
_exptl_crystal_description needle
_exptl_crystal_F_000 764
_exptl_crystal_size_max 0.36
_exptl_crystal_size_mid 0.11
_exptl_crystal_size_min 0.11
_refine_diff_density_max 2.693
_refine_diff_density_min -1.856
_refine_diff_density_rms 0.147
_refine_ls_extinction_coef none
_refine_ls_extinction_method none
_refine_ls_goodness_of_fit_ref 1.026
_refine_ls_hydrogen_treatment mixed
_refine_ls_matrix_type full
_refine_ls_number_parameters 444
_refine_ls_number_reflns 11914
_refine_ls_number_restraints 0
_refine_ls_restrained_S_all 1.026
_refine_ls_R_factor_all 0.0496
_refine_ls_R_factor_gt 0.0431
_refine_ls_shift/su_max 0.006
_refine_ls_shift/su_mean 0.001
_refine_ls_structure_factor_coef Fsqd
_refine_ls_weighting_details 'calc w=1/[\s^2^(Fo^2^)+(0.0667P)^2^+0.0000P] where P=(Fo^2^+2Fc^2^)/3'
_refine_ls_weighting_scheme calc
_refine_ls_wR_factor_gt 0.1102
_refine_ls_wR_factor_ref 0.1152
_reflns_number_gt 10440
_reflns_number_total 11914
_reflns_threshold_expression >2sigma(I)
_cod_data_source_file ja107536w_si_002.cif
_cod_data_source_block harman2m
_cod_depositor_comments
;
The following automatic conversions were performed:

'_exptl_crystal_density_meas' value 'not measured' was changed to '?'
- the value is perceived as not measured.

Automatic conversion script
Id: cif_fix_values 3008 2015-01-20 13:52:24Z robertas 
;
_cod_database_code 4103622

loop_
_symmetry_equiv_pos_as_xyz
'x, y, z'
'-x, -y, -z'

loop_
_atom_site_label
_atom_site_type_symbol
_atom_site_fract_x
_atom_site_fract_y
_atom_site_fract_z
_atom_site_U_iso_or_equiv
_atom_site_adp_type
_atom_site_occupancy
_atom_site_symmetry_multiplicity
_atom_site_calc_flag
_atom_site_refinement_flags
W W 0.752657(13) 0.043668(12) 0.171120(9) 0.03195(5) Uani 1 1 d .
S1 S 0.34932(11) 0.81510(11) 0.24455(9) 0.0481(2) Uani 1 1 d .
S2 S 0.0655(3) 0.4561(3) 0.4637(2) 0.1222(9) Uani 1 1 d .
P1 P 0.80675(11) -0.11749(10) 0.29870(8) 0.0416(2) Uani 1 1 d .
F1 F 0.1993(5) 0.8472(7) 0.4032(3) 0.130(2) Uani 1 1 d .
F2 F 0.3917(5) 0.8089(6) 0.4222(3) 0.134(2) Uani 1 1 d .
F3 F 0.3365(8) 0.6656(6) 0.3784(4) 0.153(3) Uani 1 1 d .
O1 O 0.9134(4) -0.4030(3) 0.0262(3) 0.0588(9) Uani 1 1 d .
O2 O 1.0077(3) -0.1058(3) 0.0642(2) 0.0527(8) Uani 1 1 d .
O3 O 0.4772(4) 0.7306(4) 0.2164(4) 0.0775(12) Uani 1 1 d .
O4 O 0.2492(4) 0.7950(4) 0.2001(3) 0.0677(10) Uani 1 1 d .
O5 O 0.3357(5) 0.9428(4) 0.2493(4) 0.0834(13) Uani 1 1 d .
O6 O 0.1665(7) 0.4940(8) 0.4709(9) 0.183(6) Uani 1.00(2) 1 d .
O7 O 0.0937(5) 0.3300(4) 0.4819(4) 0.101(2) Uani 1.000(15) 1 d .
O8 O 0.0253(9) 0.4732(6) 0.3680(4) 0.124(4) Uani 0.878(17) 1 d P
N1 N 0.8037(3) -0.2014(3) 0.0074(2) 0.0379(6) Uani 1 1 d .
N2 N 0.7116(3) 0.2359(3) 0.1221(3) 0.0409(7) Uani 1 1 d .
N3 N 0.6725(4) 0.3316(3) 0.1883(3) 0.0470(8) Uani 1 1 d .
N4 N 0.8632(4) 0.1125(3) 0.2572(3) 0.0412(7) Uani 1 1 d .
N5 N 0.8091(4) 0.2215(3) 0.3109(3) 0.0485(8) Uani 1 1 d .
N6 N 0.5823(3) 0.1431(3) 0.2776(3) 0.0412(7) Uani 1 1 d .
N7 N 0.5758(4) 0.2489(3) 0.3246(3) 0.0487(8) Uani 1 1 d .
N8 N 0.9017(3) -0.0434(3) 0.1042(2) 0.0371(6) Uani 1 1 d .
N9 N 0.6465(8) 0.6993(5) 0.8793(5) 0.108(3) Uani 1 1 d .
C2 C 0.7764(5) -0.0896(4) -0.0474(3) 0.0460(9) Uani 1 1 d .
H2A H 0.7425 -0.1020 -0.1055 0.055 Uiso 1 1 calc R
H2B H 0.8567 -0.0775 -0.0652 0.055 Uiso 1 1 calc R
C3 C 0.6820(5) 0.0258(4) 0.0046(3) 0.0470(10) Uani 1 1 d .
C4 C 0.6001(4) 0.0256(4) 0.0820(3) 0.0456(10) Uani 1 1 d .
C5 C 0.6412(4) -0.0800(4) 0.1409(3) 0.0401(8) Uani 1 1 d .
C6 C 0.7118(4) -0.2044(4) 0.0891(3) 0.0419(8) Uani 1 1 d .
H6A H 0.7586 -0.2636 0.1337 0.050 Uiso 1 1 calc R
H6B H 0.6487 -0.2340 0.0666 0.050 Uiso 1 1 calc R
C7 C 0.8994(4) -0.3065(4) -0.0221(3) 0.0438(9) Uani 1 1 d .
C8 C 0.9865(6) -0.3118(5) -0.1088(4) 0.0627(14) Uani 1 1 d .
H8A H 1.0487 -0.3951 -0.1202 0.094 Uiso 1 1 calc R
H8B H 1.0305 -0.2560 -0.1007 0.094 Uiso 1 1 calc R
H8C H 0.9368 -0.2878 -0.1621 0.094 Uiso 1 1 calc R
C9 C 0.6458(5) 0.4400(4) 0.1448(4) 0.0590(13) Uani 1 1 d .
H9 H 0.6157 0.5184 0.1751 0.071 Uiso 1 1 calc R
C10 C 0.6701(6) 0.4167(5) 0.0492(5) 0.0657(14) Uani 1 1 d .
H10 H 0.6611 0.4744 0.0020 0.079 Uiso 1 1 calc R
C11 C 0.7110(5) 0.2889(4) 0.0369(4) 0.0523(10) Uani 1 1 d .
H11 H 0.7348 0.2456 -0.0216 0.063 Uiso 1 1 calc R
C12 C 0.9031(6) 0.2409(5) 0.3537(4) 0.0624(13) Uani 1 1 d .
H12 H 0.8914 0.3093 0.3931 0.075 Uiso 1 1 calc R
C13 C 1.0171(6) 0.1451(5) 0.3303(4) 0.0624(13) Uani 1 1 d .
H13 H 1.0965 0.1340 0.3514 0.075 Uiso 1 1 calc R
C14 C 0.9905(5) 0.0673(4) 0.2684(3) 0.0483(9) Uani 1 1 d .
H14 H 1.0512 -0.0054 0.2390 0.058 Uiso 1 1 calc R
C15 C 0.4696(5) 0.2860(5) 0.3888(4) 0.0615(13) Uani 1 1 d .
H15 H 0.4435 0.3553 0.4302 0.074 Uiso 1 1 calc R
C16 C 0.4075(5) 0.2064(6) 0.3831(4) 0.0659(14) Uani 1 1 d .
H16 H 0.3318 0.2100 0.4187 0.079 Uiso 1 1 calc R
C17 C 0.4804(4) 0.1184(5) 0.3133(3) 0.0496(10) Uani 1 1 d .
H17 H 0.4609 0.0512 0.2940 0.060 Uiso 1 1 calc R
C18 C 0.8204(7) -0.0526(6) 0.4129(4) 0.0709(16) Uani 1 1 d .
H18A H 0.8369 -0.1159 0.4592 0.106 Uiso 1 1 calc R
H18B H 0.7413 0.0152 0.4334 0.106 Uiso 1 1 calc R
H18C H 0.8903 -0.0231 0.4063 0.106 Uiso 1 1 calc R
C19 C 0.9601(5) -0.2422(5) 0.2684(5) 0.0643(14) Uani 1 1 d .
H19A H 0.9844 -0.2920 0.3227 0.096 Uiso 1 1 calc R
H19B H 1.0245 -0.2081 0.2492 0.096 Uiso 1 1 calc R
H19C H 0.9533 -0.2929 0.2171 0.096 Uiso 1 1 calc R
C20 C 0.7001(5) -0.1985(5) 0.3368(4) 0.0595(12) Uani 1 1 d .
H20A H 0.6970 -0.2508 0.2852 0.089 Uiso 1 1 calc R
H20B H 0.6149 -0.1388 0.3556 0.089 Uiso 1 1 calc R
H20C H 0.7321 -0.2486 0.3896 0.089 Uiso 1 1 calc R
C21 C 0.3180(7) 0.7812(7) 0.3676(4) 0.0743(17) Uani 1 1 d .
C23 C 0.7132(14) 0.4974(8) 0.7849(8) 0.161(6) Uani 1 1 d .
H23A H 0.7738 0.4308 0.8161 0.242 Uiso 1 1 calc R
H23B H 0.7507 0.5040 0.7221 0.242 Uiso 1 1 calc R
H23C H 0.6360 0.4808 0.7808 0.242 Uiso 1 1 calc R
C24 C 0.6822(7) 0.6112(6) 0.8379(5) 0.0704(15) Uani 1 1 d .
B1 B 0.6715(6) 0.3111(5) 0.2952(4) 0.0500(11) Uani 1 1 d .
H1B H 0.647(4) 0.403(4) 0.336(3) 0.032(11) Uiso 1 1 d .
H3 H 0.673(5) 0.085(5) -0.029(3) 0.042(12) Uiso 1 1 d .
H4 H 0.544(4) 0.094(4) 0.097(3) 0.036(11) Uiso 1 1 d .

loop_
_atom_site_aniso_label
_atom_site_aniso_U_11
_atom_site_aniso_U_22
_atom_site_aniso_U_33
_atom_site_aniso_U_23
_atom_site_aniso_U_13
_atom_site_aniso_U_12
W 0.03126(8) 0.02761(7) 0.03328(8) 0.00135(5) -0.00427(5) -0.00645(5)
S1 0.0448(5) 0.0493(6) 0.0512(6) 0.0011(5) -0.0052(4) -0.0189(5)
S2 0.1133(19) 0.1004(17) 0.153(3) 0.0164(16) -0.0027(17) -0.0422(14)
P1 0.0421(5) 0.0402(5) 0.0426(5) 0.0113(4) -0.0081(4) -0.0146(4)
F1 0.095(3) 0.215(6) 0.071(3) -0.004(3) 0.018(2) -0.056(4)
F2 0.134(4) 0.210(6) 0.068(3) -0.001(3) -0.047(3) -0.067(4)
F3 0.247(8) 0.130(5) 0.107(4) 0.059(3) -0.034(5) -0.095(5)
O1 0.062(2) 0.0345(15) 0.068(2) 0.0038(14) 0.0068(17) -0.0071(14)
O2 0.0359(15) 0.0559(19) 0.0546(19) -0.0046(15) 0.0061(13) -0.0063(13)
O3 0.053(2) 0.072(3) 0.093(3) -0.013(2) 0.004(2) -0.0098(19)
O4 0.066(2) 0.088(3) 0.060(2) 0.003(2) -0.0198(18) -0.039(2)
O5 0.086(3) 0.052(2) 0.115(4) 0.002(2) -0.009(3) -0.029(2)
O6 0.073(4) 0.150(8) 0.335(15) -0.051(8) 0.045(6) -0.070(5)
O7 0.098(4) 0.041(2) 0.153(6) 0.004(3) -0.028(4) -0.009(2)
O8 0.233(10) 0.093(5) 0.048(3) 0.016(3) -0.010(4) -0.063(5)
N1 0.0417(17) 0.0307(14) 0.0376(16) 0.0007(12) -0.0007(13) -0.0100(13)
N2 0.0422(17) 0.0338(15) 0.0425(17) 0.0033(13) -0.0051(14) -0.0090(13)
N3 0.052(2) 0.0299(15) 0.053(2) -0.0017(14) -0.0028(16) -0.0090(14)
N4 0.0465(18) 0.0372(16) 0.0401(17) 0.0028(13) -0.0093(14) -0.0145(14)
N5 0.056(2) 0.0404(17) 0.049(2) -0.0070(15) -0.0086(17) -0.0178(16)
N6 0.0366(16) 0.0398(16) 0.0419(18) -0.0017(14) 0.0004(13) -0.0091(13)
N7 0.051(2) 0.0435(18) 0.0431(19) -0.0094(15) 0.0021(15) -0.0094(16)
N8 0.0338(15) 0.0378(15) 0.0375(16) 0.0027(12) -0.0048(12) -0.0106(12)
N9 0.137(6) 0.055(3) 0.118(5) -0.013(3) -0.061(5) -0.008(3)
C2 0.058(3) 0.0375(19) 0.041(2) 0.0036(16) -0.0058(18) -0.0161(18)
C3 0.058(3) 0.0314(17) 0.047(2) 0.0050(16) -0.0154(19) -0.0084(17)
C4 0.0366(19) 0.0367(19) 0.055(2) -0.0096(17) -0.0156(17) -0.0015(16)
C5 0.0345(17) 0.0367(18) 0.046(2) -0.0045(15) -0.0040(15) -0.0100(15)
C6 0.046(2) 0.0354(18) 0.044(2) -0.0003(15) 0.0046(16) -0.0167(16)
C7 0.042(2) 0.0392(19) 0.046(2) -0.0012(16) 0.0007(16) -0.0114(16)
C8 0.062(3) 0.055(3) 0.061(3) -0.009(2) 0.020(2) -0.016(2)
C9 0.064(3) 0.0291(18) 0.076(4) 0.006(2) -0.006(3) -0.0085(19)
C10 0.078(4) 0.041(2) 0.075(4) 0.018(2) -0.010(3) -0.018(2)
C11 0.058(3) 0.040(2) 0.056(3) 0.0114(19) -0.003(2) -0.016(2)
C12 0.078(4) 0.061(3) 0.060(3) -0.004(2) -0.022(3) -0.035(3)
C13 0.064(3) 0.067(3) 0.069(3) 0.008(3) -0.026(3) -0.033(3)
C14 0.045(2) 0.047(2) 0.054(2) 0.0083(19) -0.0141(19) -0.0162(18)
C15 0.061(3) 0.060(3) 0.047(3) -0.017(2) 0.014(2) -0.008(2)
C16 0.055(3) 0.070(3) 0.061(3) -0.007(3) 0.017(2) -0.016(3)
C17 0.041(2) 0.053(2) 0.048(2) -0.0015(19) 0.0033(17) -0.0119(19)
C18 0.106(5) 0.079(4) 0.043(3) 0.015(3) -0.023(3) -0.050(4)
C19 0.048(3) 0.048(3) 0.085(4) 0.023(3) -0.008(3) -0.005(2)
C20 0.061(3) 0.067(3) 0.058(3) 0.018(2) -0.003(2) -0.033(3)
C21 0.080(4) 0.094(5) 0.054(3) 0.008(3) -0.015(3) -0.037(4)
C23 0.295(17) 0.064(5) 0.105(7) -0.016(5) 0.020(9) -0.053(7)
C24 0.076(4) 0.054(3) 0.074(4) 0.002(3) -0.013(3) -0.013(3)
B1 0.059(3) 0.040(2) 0.046(3) -0.005(2) -0.003(2) -0.014(2)

loop_
_atom_type_symbol
_atom_type_description
_atom_type_scat_dispersion_real
_atom_type_scat_dispersion_imag
_atom_type_scat_source
C C 0.0033 0.0016 'International Tables Vol C Tables 4.2.6.8 and 6.1.1.4'
H H 0.0000 0.0000 'International Tables Vol C Tables 4.2.6.8 and 6.1.1.4'
B B 0.0013 0.0007 'International Tables Vol C Tables 4.2.6.8 and 6.1.1.4'
N N 0.0061 0.0033 'International Tables Vol C Tables 4.2.6.8 and 6.1.1.4'
O O 0.0106 0.0060 'International Tables Vol C Tables 4.2.6.8 and 6.1.1.4'
F F 0.0171 0.0103 'International Tables Vol C Tables 4.2.6.8 and 6.1.1.4'
P P 0.1023 0.0942 'International Tables Vol C Tables 4.2.6.8 and 6.1.1.4'
S S 0.1246 0.1234 'International Tables Vol C Tables 4.2.6.8 and 6.1.1.4'
W W -0.8490 6.8722 'International Tables Vol C Tables 4.2.6.8 and 6.1.1.4'

loop_
_geom_angle_atom_site_label_1
_geom_angle_atom_site_label_2
_geom_angle_atom_site_label_3
_geom_angle
_geom_angle_site_symmetry_3
N8 W N4 86.64(14) .
N8 W N2 102.89(14) .
N4 W N2 76.73(13) .
N8 W N6 170.21(13) .
N4 W N6 86.34(14) .
N2 W N6 82.10(13) .
N8 W C5 98.62(15) .
N4 W C5 153.80(15) .
N2 W C5 126.11(14) .
N6 W C5 84.81(14) .
N8 W C4 104.08(16) .
N4 W C4 164.66(15) .
N2 W C4 90.03(15) .
N6 W C4 84.17(15) .
C5 W C4 36.58(16) .
N8 W P1 89.42(11) .
N4 W P1 78.71(10) .
N2 W P1 151.70(10) .
N6 W P1 82.52(10) .
C5 W P1 75.72(11) .
C4 W P1 111.83(13) .
N8 W C3 77.78(15) .
N4 W C3 147.50(15) .
N2 W C3 79.19(13) .
N6 W C3 111.63(14) .
C5 W C3 58.05(15) .
C4 W C3 31.55(17) .
P1 W C3 128.74(10) .
O3 S1 O4 116.1(3) .
O3 S1 O5 114.3(3) .
O4 S1 O5 113.4(3) .
O3 S1 C21 104.3(3) .
O4 S1 C21 103.1(3) .
O5 S1 C21 103.6(3) .
O6 S2 O7 114.0(5) .
O6 S2 O8 110.7(7) .
O7 S2 O8 106.1(4) .
O6 S2 S2 110.9(5) 2_566
O7 S2 S2 109.1(4) 2_566
O8 S2 S2 105.5(4) 2_566
C19 P1 C20 103.2(3) .
C19 P1 C18 105.0(3) .
C20 P1 C18 100.1(3) .
C19 P1 W 112.14(19) .
C20 P1 W 121.73(19) .
C18 P1 W 112.72(19) .
C7 N1 C2 121.1(4) .
C7 N1 C6 118.4(3) .
C2 N1 C6 119.8(3) .
C11 N2 N3 105.7(3) .
C11 N2 W 135.6(3) .
N3 N2 W 118.7(3) .
C9 N3 N2 109.8(4) .
C9 N3 B1 127.4(4) .
N2 N3 B1 122.7(3) .
C14 N4 N5 106.4(4) .
C14 N4 W 130.9(3) .
N5 N4 W 122.7(3) .
C12 N5 N4 108.6(4) .
C12 N5 B1 130.8(4) .
N4 N5 B1 118.7(4) .
C17 N6 N7 106.6(4) .
C17 N6 W 133.7(3) .
N7 N6 W 119.6(3) .
C15 N7 N6 108.3(4) .
C15 N7 B1 130.7(4) .
N6 N7 B1 120.7(4) .
O2 N8 W 175.5(3) .
N1 C2 C3 113.8(4) .
C4 C3 C2 124.1(4) .
C4 C3 W 62.0(2) .
C2 C3 W 109.5(3) .
C3 C4 C5 116.9(4) .
C3 C4 W 86.5(3) .
C5 C4 W 71.5(2) .
C4 C5 C6 115.8(4) .
C4 C5 W 71.9(2) .
C6 C5 W 119.4(3) .
N1 C6 C5 113.9(3) .
O1 C7 N1 118.0(4) .
O1 C7 C8 121.2(4) .
N1 C7 C8 120.8(4) .
N3 C9 C10 108.9(4) .
C9 C10 C11 105.4(5) .
N2 C11 C10 110.3(5) .
N5 C12 C13 109.5(4) .
C12 C13 C14 105.6(4) .
N4 C14 C13 109.9(5) .
C16 C15 N7 109.2(4) .
C15 C16 C17 105.4(5) .
N6 C17 C16 110.6(5) .
F3 C21 F2 107.2(6) .
F3 C21 F1 107.7(7) .
F2 C21 F1 105.2(6) .
F3 C21 S1 112.4(5) .
F2 C21 S1 111.9(5) .
F1 C21 S1 112.0(5) .
N9 C24 C23 173.2(10) .
N7 B1 N3 108.8(4) .
N7 B1 N5 109.2(4) .
N3 B1 N5 106.3(4) .

loop_
_geom_bond_atom_site_label_1
_geom_bond_atom_site_label_2
_geom_bond_distance
_geom_bond_site_symmetry_2
W N8 1.773(3) .
W N4 2.162(3) .
W N2 2.224(3) .
W N6 2.247(3) .
W C5 2.284(4) .
W C4 2.290(4) .
W P1 2.5460(10) .
W C3 2.590(4) .
S1 O3 1.421(4) .
S1 O4 1.427(4) .
S1 O5 1.429(4) .
S1 C21 1.814(6) .
S2 O6 1.369(7) .
S2 O7 1.405(5) .
S2 O8 1.458(7) .
S2 S2 1.685(6) 2_566
P1 C19 1.800(5) .
P1 C20 1.816(5) .
P1 C18 1.826(5) .
F1 C21 1.312(8) .
F2 C21 1.305(8) .
F3 C21 1.287(8) .
O1 C7 1.277(5) .
O2 N8 1.219(4) .
N1 C7 1.323(5) .
N1 C2 1.457(5) .
N1 C6 1.480(5) .
N2 C11 1.353(6) .
N2 N3 1.362(5) .
N3 C9 1.342(6) .
N3 B1 1.531(7) .
N4 C14 1.351(6) .
N4 N5 1.372(5) .
N5 C12 1.350(6) .
N5 B1 1.544(7) .
N6 C17 1.329(6) .
N6 N7 1.369(5) .
N7 C15 1.354(6) .
N7 B1 1.524(7) .
N9 C24 1.094(8) .
C2 C3 1.499(6) .
C3 C4 1.358(7) .
C4 C5 1.435(6) .
C5 C6 1.510(5) .
C7 C8 1.477(7) .
C9 C10 1.361(9) .
C10 C11 1.382(7) .
C12 C13 1.356(8) .
C13 C14 1.384(7) .
C15 C16 1.351(8) .
C16 C17 1.380(7) .
C23 C24 1.424(10) .
